data_1518820
loop_
_publ_author_name
'Yang, Xiao-Fei'
'Hu, Xu-Hong'
'Loh, Teck-Peng'

_publ_section_title
;
 Expedient Synthesis of Pyrroloquinolinones by Rh-Catalyzed Annulation of
 N-Carbamoyl Indolines with Alkynes through a Directed C-H
 Functionalization/C-N Cleavage Sequence.
;
_journal_issue 6
_journal_name_full 'Organic letters'
_journal_page_first 1481
_journal_page_last 1484
_journal_paper_doi 10.1021/acs.orglett.5b00355
_journal_volume 17
_journal_year 2015
_chemical_absolute_configuration unk
_chemical_formula_sum 'C23 H17 N O'
_chemical_formula_weight 323.38
_space_group_crystal_system triclinic
_space_group_IT_number 1
_space_group_name_Hall 'P 1'
_space_group_name_H-M_alt 'P 1'
_symmetry_space_group_name_Hall 'P 1'
_symmetry_space_group_name_H-M 'P 1'
_atom_sites_solution_hydrogens geom
_cell_angle_alpha 91.531(2)
_cell_angle_beta 105.749(3)
_cell_angle_gamma 104.208(3)
_cell_formula_units_Z 4
_cell_length_a 9.9575(4)
_cell_length_b 10.7208(5)
_cell_length_c 16.4862(8)
_cell_measurement_reflns_used 9876
_cell_measurement_temperature 103.(2)
_cell_measurement_theta_max 26.0552
_cell_measurement_theta_min 2.2024
_cell_volume 1633.82(13)
_computing_cell_refinement 'SAINT V8.34A (Bruker AXS Inc., 2013)'
_computing_data_collection 'APEX2 (Bruker AXS Inc., 2013)'
_computing_data_reduction 'SAINT V8.34A (Bruker AXS Inc., 2013)'
_computing_molecular_graphics 'XP (Bruker AXS Inc., 2013)'
_computing_publication_material 'APEX2 (Bruker AXS Inc., 2013)'
_computing_structure_refinement 'SHELXL-2013 (Sheldrick, 2013)'
_diffrn_ambient_temperature 103.(2)
_diffrn_detector_area_resol_mean 8.3333
_diffrn_measured_fraction_theta_full 0.992
_diffrn_measured_fraction_theta_max 0.992
_diffrn_measurement_device_type 'CCD area detector'
_diffrn_measurement_method 'phi and omega scans'
_diffrn_radiation_monochromator graphite
_diffrn_radiation_type MoK\a
_diffrn_radiation_wavelength 0.71073
_diffrn_reflns_av_R_equivalents 0.0550
_diffrn_reflns_av_unetI/netI 0.0586
_diffrn_reflns_limit_h_max 12
_diffrn_reflns_limit_h_min -12
_diffrn_reflns_limit_k_max 13
_diffrn_reflns_limit_k_min -13
_diffrn_reflns_limit_l_max 21
_diffrn_reflns_limit_l_min -21
_diffrn_reflns_number 38247
_diffrn_reflns_theta_full 27.27
_diffrn_reflns_theta_max 27.27
_diffrn_reflns_theta_min 1.97
_diffrn_source 'fine-focus sealed tube'
_exptl_absorpt_coefficient_mu 0.080
_exptl_absorpt_correction_T_max 0.98
_exptl_absorpt_correction_T_min 0.83
_exptl_absorpt_correction_type multi-scan
_exptl_absorpt_process_details 'SADABS V2012/1 (Bruker AXS Inc.)'
_exptl_crystal_colour yellow
_exptl_crystal_density_diffrn 1.315
_exptl_crystal_density_method 'not measured'
_exptl_crystal_description block
_exptl_crystal_F_000 680
_exptl_crystal_size_max 0.420
_exptl_crystal_size_mid 0.280
_exptl_crystal_size_min 0.240
_refine_diff_density_max 0.292
_refine_diff_density_min -0.280
_refine_ls_extinction_method none
_refine_ls_goodness_of_fit_ref 1.060
_refine_ls_hydrogen_treatment constr
_refine_ls_matrix_type full
_refine_ls_number_parameters 901
_refine_ls_number_reflns 14454
_refine_ls_number_restraints 3
_refine_ls_restrained_S_all 1.060
_refine_ls_R_factor_all 0.0722
_refine_ls_R_factor_gt 0.0518
_refine_ls_shift/su_max 0.002
_refine_ls_shift/su_mean 0.000
_refine_ls_structure_factor_coef Fsqd
_refine_ls_weighting_details 'w=1/[\s^2^(Fo^2^)+(0.0820P)^2^+0.1103P] where P=(Fo^2^+2Fc^2^)/3'
_refine_ls_weighting_scheme calc
_refine_ls_wR_factor_gt 0.1226
_refine_ls_wR_factor_ref 0.1427
_reflns_number_gt 11791
_reflns_number_total 14454
_reflns_threshold_expression 'I > 2\s(I)'
_cod_data_source_file ol5b00355_si_002.cif
_cod_data_source_block I
_cod_depositor_comments 'Adding full bibliography for 1518820.cif.'
_cod_database_code 1518820

loop_
_space_group_symop_operation_xyz
'x, y, z'

loop_
_atom_site_type_symbol
_atom_site_label
_atom_site_fract_x
_atom_site_fract_y
_atom_site_fract_z
_atom_site_U_iso_or_equiv
_atom_site_adp_type
_atom_site_calc_flag
_atom_site_refinement_flags_adp
_atom_site_refinement_flags_posn
_atom_site_occupancy
C C1 0.4643(4) -0.0748(4) 0.4674(2) 0.0194(8) Uani d . . 1
C C2 0.4937(4) 0.0540(4) 0.5130(2) 0.0183(8) Uani d . . 1
C C3 0.5887(4) 0.0876(4) 0.5932(2) 0.0187(8) Uani d . . 1
C C4 0.6619(4) -0.0044(4) 0.6345(2) 0.0189(8) Uani d . . 1
C C5 0.7591(4) 0.0116(4) 0.7168(2) 0.0207(8) Uani d . . 1
H H5 0.781 0.0898 0.7519 0.025 Uiso calc U R 1
C C6 0.8223(4) -0.0857(4) 0.7465(2) 0.0223(8) Uani d . . 1
H H6 0.8888 -0.072 0.8016 0.027 Uiso calc U R 1
C C7 0.7913(4) -0.2047(4) 0.6976(2) 0.0209(8) Uani d . . 1
H H7 0.8366 -0.2701 0.7189 0.025 Uiso calc U R 1
C C8 0.6938(4) -0.2237(4) 0.6183(2) 0.0198(8) Uani d . . 1
C C9 0.6323(4) -0.1244(4) 0.5905(2) 0.0187(8) Uani d . . 1
C C10 0.6350(4) -0.3360(4) 0.5494(2) 0.0247(9) Uani d . . 1
H H10A 0.5864 -0.4152 0.5705 0.03 Uiso calc U R 1
H H10B 0.7134 -0.354 0.5286 0.03 Uiso calc U R 1
C C11 0.5253(4) -0.2899(4) 0.4785(3) 0.0254(9) Uani d . . 1
H H11A 0.5504 -0.292 0.4244 0.03 Uiso calc U R 1
H H11B 0.4259 -0.3449 0.4696 0.03 Uiso calc U R 1
C C12 0.4151(4) 0.1450(4) 0.4669(2) 0.0193(8) Uani d . . 1
C C13 0.4902(4) 0.2677(4) 0.4540(2) 0.0226(8) Uani d . . 1
H H13 0.5929 0.2931 0.4735 0.027 Uiso calc U R 1
C C14 0.4159(4) 0.3531(4) 0.4128(2) 0.0243(9) Uani d . . 1
H H14 0.4679 0.4362 0.4042 0.029 Uiso calc U R 1
C C15 0.2664(4) 0.3168(4) 0.3845(2) 0.0249(9) Uani d . . 1
H H15 0.2157 0.3763 0.3584 0.03 Uiso calc U R 1
C C16 0.1900(4) 0.1934(4) 0.3942(2) 0.0230(8) Uani d . . 1
H H16 0.0875 0.1672 0.3727 0.028 Uiso calc U R 1
C C17 0.2648(4) 0.1086(4) 0.4357(2) 0.0220(8) Uani d . . 1
H H17 0.2127 0.0247 0.4429 0.026 Uiso calc U R 1
C C18 0.6198(4) 0.2175(4) 0.6398(2) 0.0198(8) Uani d . . 1
C C19 0.7597(4) 0.2992(4) 0.6630(2) 0.0236(9) Uani d . . 1
H H19 0.8351 0.2721 0.6488 0.028 Uiso calc U R 1
C C20 0.7892(5) 0.4195(4) 0.7066(3) 0.0299(10) Uani d . . 1
H H20 0.8845 0.4749 0.7215 0.036 Uiso calc U R 1
C C21 0.6807(5) 0.4596(4) 0.7287(3) 0.0295(10) Uani d . . 1
H H21 0.7015 0.5422 0.7587 0.035 Uiso calc U R 1
C C22 0.5423(5) 0.3793(4) 0.7068(3) 0.0293(10) Uani d . . 1
H H22 0.4679 0.4063 0.7224 0.035 Uiso calc U R 1
C C23 0.5111(4) 0.2591(4) 0.6621(2) 0.0238(9) Uani d . . 1
H H23 0.4152 0.2048 0.6466 0.029 Uiso calc U R 1
C C24 0.1064(4) 0.3301(4) 0.6099(2) 0.0202(8) Uani d . . 1
C C25 0.0728(4) 0.4393(4) 0.5631(2) 0.0197(8) Uani d . . 1
C C26 -0.0244(4) 0.4199(4) 0.4833(2) 0.0187(8) Uani d . . 1
C C27 -0.0998(4) 0.2898(4) 0.4443(2) 0.0192(8) Uani d . . 1
C C28 -0.2006(4) 0.2514(4) 0.3633(2) 0.0226(8) Uani d . . 1
H H28 -0.2275 0.3148 0.3277 0.027 Uiso calc U R 1
C C29 -0.2598(4) 0.1217(4) 0.3361(3) 0.0282(9) Uani d . . 1
H H29 -0.3284 0.0979 0.2818 0.034 Uiso calc U R 1
C C30 -0.2231(4) 0.0234(4) 0.3849(3) 0.0266(9) Uani d . . 1
H H30 -0.2669 -0.0651 0.3647 0.032 Uiso calc U R 1
C C31 -0.1216(4) 0.0586(4) 0.4634(2) 0.0220(8) Uani d . . 1
C C32 -0.0658(4) 0.1892(4) 0.4902(2) 0.0195(8) Uani d . . 1
C C33 -0.0487(4) -0.0186(4) 0.5291(3) 0.0256(9) Uani d . . 1
H H33A 0.0088 -0.0658 0.5058 0.031 Uiso calc U R 1
H H33B -0.1208 -0.0815 0.549 0.031 Uiso calc U R 1
C C34 0.0508(5) 0.0863(4) 0.6020(3) 0.0255(9) Uani d . . 1
H H34A 0.0191 0.0751 0.6539 0.031 Uiso calc U R 1
H H34B 0.1525 0.082 0.6152 0.031 Uiso calc U R 1
C C35 -0.0492(4) 0.5317(4) 0.4346(2) 0.0206(8) Uani d . . 1
C C36 0.0679(4) 0.6244(4) 0.4226(2) 0.0231(9) Uani d . . 1
H H36 0.1631 0.6153 0.445 0.028 Uiso calc U R 1
C C37 0.0468(5) 0.7290(4) 0.3787(2) 0.0277(9) Uani d . . 1
H H37 0.1274 0.7914 0.3711 0.033 Uiso calc U R 1
C C38 -0.0921(5) 0.7431(4) 0.3455(3) 0.0287(10) Uani d . . 1
H H38 -0.1063 0.8163 0.3164 0.034 Uiso calc U R 1
C C39 -0.2096(5) 0.6506(4) 0.3548(3) 0.0269(9) Uani d . . 1
H H39 -0.3048 0.6588 0.3305 0.032 Uiso calc U R 1
C C40 -0.1885(4) 0.5458(4) 0.3995(2) 0.0247(9) Uani d . . 1
H H40 -0.2695 0.4832 0.4064 0.03 Uiso calc U R 1
C C41 0.1490(4) 0.5701(4) 0.6086(2) 0.0181(8) Uani d . . 1
C C42 0.2993(4) 0.6094(4) 0.6385(2) 0.0217(8) Uani d . . 1
H H42 0.3542 0.5517 0.6302 0.026 Uiso calc U R 1
C C43 0.3699(4) 0.7319(4) 0.6804(3) 0.0248(9) Uani d . . 1
H H43 0.4725 0.7572 0.7006 0.03 Uiso calc U R 1
C C44 0.2916(4) 0.8171(4) 0.6927(2) 0.0255(9) Uani d . . 1
H H44 0.3403 0.9016 0.7199 0.031 Uiso calc U R 1
C C45 0.1420(5) 0.7789(4) 0.6654(2) 0.0247(9) Uani d . . 1
H H45 0.0877 0.8364 0.6751 0.03 Uiso calc U R 1
C C46 0.0712(4) 0.6559(4) 0.6235(2) 0.0216(8) Uani d . . 1
H H46 -0.0315 0.6301 0.6049 0.026 Uiso calc U R 1
C C47 0.1834(4) 0.7705(4) 0.8771(2) 0.0187(8) Uani d . . 1
C C48 0.2693(4) 0.9065(4) 0.9002(2) 0.0189(8) Uani d . . 1
C C49 0.4168(4) 0.9433(4) 0.9160(2) 0.0181(8) Uani d . . 1
C C50 0.4944(4) 0.8467(4) 0.9106(2) 0.0191(8) Uani d . . 1
C C51 0.6438(4) 0.8666(4) 0.9208(2) 0.0213(8) Uani d . . 1
H H51 0.7058 0.9519 0.9332 0.026 Uiso calc U R 1
C C52 0.7002(4) 0.7634(4) 0.9128(2) 0.0235(9) Uani d . . 1
H H52 0.8003 0.779 0.9174 0.028 Uiso calc U R 1
C C53 0.6132(4) 0.6351(4) 0.8981(2) 0.0240(9) Uani d . . 1
H H53 0.6547 0.5649 0.8949 0.029 Uiso calc U R 1
C C54 0.4677(4) 0.6127(4) 0.8885(2) 0.0218(8) Uani d . . 1
C C55 0.4125(4) 0.7193(4) 0.8939(2) 0.0192(8) Uani d . . 1
C C56 0.3444(4) 0.4918(4) 0.8736(3) 0.0255(9) Uani d . . 1
H H56A 0.3518 0.445 0.9249 0.031 Uiso calc U R 1
H H56B 0.3431 0.4331 0.8258 0.031 Uiso calc U R 1
C C57 0.2074(4) 0.5435(4) 0.8523(2) 0.0234(9) Uani d . . 1
H H57A 0.1568 0.5277 0.7909 0.028 Uiso calc U R 1
H H57B 0.1397 0.5021 0.8839 0.028 Uiso calc U R 1
C C58 0.1847(4) 1.0025(4) 0.9032(2) 0.0179(8) Uani d . . 1
C C59 0.1857(4) 1.1006(4) 0.8492(2) 0.0213(8) Uani d . . 1
H H59 0.2411 1.1062 0.8101 0.026 Uiso calc U R 1
C C60 0.1063(4) 1.1905(4) 0.8518(3) 0.0247(9) Uani d . . 1
H H60 0.1063 1.2558 0.814 0.03 Uiso calc U R 1
C C61 0.0275(4) 1.1843(4) 0.9098(3) 0.0261(9) Uani d . . 1
H H61 -0.025 1.2464 0.9127 0.031 Uiso calc U R 1
C C62 0.0256(4) 1.0874(4) 0.9635(2) 0.0256(9) Uani d . . 1
H H62 -0.0289 1.0831 1.003 0.031 Uiso calc U R 1
C C63 0.1018(4) 0.9968(4) 0.9602(2) 0.0216(8) Uani d . . 1
H H63 0.0982 0.93 0.9969 0.026 Uiso calc U R 1
C C64 0.5013(4) 1.0808(4) 0.9401(2) 0.0202(8) Uani d . . 1
C C65 0.5815(4) 1.1469(4) 0.8894(2) 0.0229(8) Uani d . . 1
H H65 0.5798 1.1046 0.8376 0.027 Uiso calc U R 1
C C66 0.6633(5) 1.2734(4) 0.9139(3) 0.0284(9) Uani d . . 1
H H66 0.716 1.3178 0.8784 0.034 Uiso calc U R 1
C C67 0.6686(4) 1.3355(4) 0.9900(3) 0.0279(9) Uani d . . 1
H H67 0.7254 1.4221 1.0069 0.034 Uiso calc U R 1
C C68 0.5903(4) 1.2706(4) 1.0414(3) 0.0269(9) Uani d . . 1
H H68 0.5942 1.3127 1.0937 0.032 Uiso calc U R 1
C C69 0.5068(4) 1.1448(4) 1.0165(2) 0.0221(8) Uani d . . 1
H H69 0.4527 1.1015 1.0516 0.027 Uiso calc U R 1
C C70 0.3824(4) 0.2978(4) 0.2033(2) 0.0197(8) Uani d . . 1
C C71 0.3027(4) 0.3981(4) 0.1811(2) 0.0180(8) Uani d . . 1
C C72 0.1551(4) 0.3706(3) 0.1619(2) 0.0171(8) Uani d . . 1
C C73 0.0710(4) 0.2405(4) 0.1635(2) 0.0176(8) Uani d . . 1
C C74 -0.0806(4) 0.1952(4) 0.1437(2) 0.0207(8) Uani d . . 1
H H74 -0.1389 0.254 0.1295 0.025 Uiso calc U R 1
C C75 -0.1451(4) 0.0659(4) 0.1451(2) 0.0234(9) Uani d . . 1
H H75 -0.2475 0.0369 0.1309 0.028 Uiso calc U R 1
C C76 -0.0621(4) -0.0242(4) 0.1670(2) 0.0223(8) Uani d . . 1
H H76 -0.1081 -0.1126 0.1686 0.027 Uiso calc U R 1
C C77 0.0858(4) 0.0172(4) 0.1860(2) 0.0207(8) Uani d . . 1
C C78 0.1475(4) 0.1477(4) 0.1833(2) 0.0182(8) Uani d . . 1
C C79 0.2057(4) -0.0508(4) 0.2083(3) 0.0259(9) Uani d . . 1
H H79A 0.1961 -0.1145 0.1611 0.031 Uiso calc U R 1
H H79B 0.2044 -0.0959 0.2598 0.031 Uiso calc U R 1
C C80 0.3466(4) 0.0598(4) 0.2238(3) 0.0234(9) Uani d . . 1
H H80A 0.4052 0.0704 0.2838 0.028 Uiso calc U R 1
H H80B 0.4056 0.0421 0.1874 0.028 Uiso calc U R 1
C C81 0.3918(4) 0.5321(4) 0.1820(2) 0.0187(8) Uani d . . 1
C C82 0.4785(4) 0.5626(4) 0.1275(2) 0.0215(8) Uani d . . 1
H H82 0.4866 0.4956 0.0917 0.026 Uiso calc U R 1
C C83 0.5524(4) 0.6889(4) 0.1251(3) 0.0254(9) Uani d . . 1
H H83 0.6087 0.7081 0.0867 0.031 Uiso calc U R 1
C C84 0.5452(4) 0.7877(4) 0.1782(3) 0.0244(9) Uani d . . 1
H H84 0.5964 0.8744 0.1763 0.029 Uiso calc U R 1
C C85 0.4621(4) 0.7590(4) 0.2345(2) 0.0227(8) Uani d . . 1
H H85 0.4578 0.826 0.2718 0.027 Uiso calc U R 1
C C86 0.3860(4) 0.6327(4) 0.2357(2) 0.0200(8) Uani d . . 1
H H86 0.3288 0.6139 0.2737 0.024 Uiso calc U R 1
C C87 0.0751(4) 0.4707(3) 0.1362(2) 0.0186(8) Uani d . . 1
C C88 0.0825(4) 0.5306(4) 0.0628(2) 0.0221(8) Uani d . . 1
H H88 0.1413 0.5097 0.0306 0.026 Uiso calc U R 1
C C89 0.0049(4) 0.6202(4) 0.0366(3) 0.0258(9) Uani d . . 1
H H89 0.0099 0.6601 -0.0137 0.031 Uiso calc U R 1
C C90 -0.0803(4) 0.6518(4) 0.0836(3) 0.0256(9) Uani d . . 1
H H90 -0.1329 0.714 0.066 0.031 Uiso calc U R 1
C C91 -0.0886(5) 0.5926(4) 0.1563(3) 0.0279(9) Uani d . . 1
H H91 -0.1473 0.614 0.1885 0.033 Uiso calc U R 1
C C92 -0.0119(4) 0.5026(4) 0.1824(2) 0.0234(9) Uani d . . 1
H H92 -0.0185 0.4621 0.2322 0.028 Uiso calc U R 1
N N1 0.5377(3) -0.1563(3) 0.50985(19) 0.0191(7) Uani d . . 1
N N2 0.0350(3) 0.2102(3) 0.56893(19) 0.0202(7) Uani d . . 1
N N3 0.2649(3) 0.6838(3) 0.87934(19) 0.0205(7) Uani d . . 1
N N4 0.2955(3) 0.1763(3) 0.20133(19) 0.0181(7) Uani d . . 1
O O1 0.3818(3) -0.1096(3) 0.39485(17) 0.0254(6) Uani d . . 1
O O2 0.1907(3) 0.3414(3) 0.68188(17) 0.0274(6) Uani d . . 1
O O3 0.0503(3) 0.7346(3) 0.85668(17) 0.0233(6) Uani d . . 1
O O4 0.5149(3) 0.3189(3) 0.22223(17) 0.0253(6) Uani d . . 1

loop_
_atom_site_aniso_label
_atom_site_aniso_U_11
_atom_site_aniso_U_22
_atom_site_aniso_U_33
_atom_site_aniso_U_12
_atom_site_aniso_U_13
_atom_site_aniso_U_23
C1 0.0179(18) 0.025(2) 0.0155(18) 0.0052(16) 0.0048(15) 0.0013(15)
C2 0.0176(18) 0.022(2) 0.0152(18) 0.0057(15) 0.0051(14) 0.0013(15)
C3 0.0183(18) 0.022(2) 0.0166(18) 0.0049(15) 0.0068(15) 0.0024(15)
C4 0.0188(18) 0.023(2) 0.0159(18) 0.0050(16) 0.0067(15) 0.0024(15)
C5 0.0201(19) 0.024(2) 0.0172(19) 0.0042(16) 0.0047(15) -0.0002(15)
C6 0.0195(19) 0.030(2) 0.0163(19) 0.0064(17) 0.0029(15) 0.0041(16)
C7 0.0205(19) 0.024(2) 0.0189(19) 0.0073(16) 0.0056(15) 0.0070(16)
C8 0.0206(19) 0.024(2) 0.0161(18) 0.0065(16) 0.0061(15) 0.0016(15)
C9 0.0191(18) 0.026(2) 0.0119(17) 0.0065(16) 0.0046(14) 0.0036(15)
C10 0.033(2) 0.024(2) 0.0176(19) 0.0103(17) 0.0043(17) -0.0002(16)
C11 0.031(2) 0.025(2) 0.019(2) 0.0096(18) 0.0030(17) -0.0029(16)
C12 0.0228(19) 0.023(2) 0.0126(17) 0.0086(16) 0.0044(15) -0.0006(15)
C13 0.022(2) 0.028(2) 0.0172(19) 0.0058(17) 0.0049(15) 0.0008(16)
C14 0.032(2) 0.022(2) 0.021(2) 0.0062(17) 0.0096(17) 0.0029(16)
C15 0.036(2) 0.031(2) 0.0142(18) 0.0196(19) 0.0070(17) 0.0033(16)
C16 0.022(2) 0.035(2) 0.0143(18) 0.0125(17) 0.0040(15) -0.0011(16)
C17 0.026(2) 0.025(2) 0.0167(19) 0.0083(17) 0.0082(16) 0.0023(16)
C18 0.0230(19) 0.023(2) 0.0136(17) 0.0071(16) 0.0043(15) 0.0038(15)
C19 0.023(2) 0.027(2) 0.020(2) 0.0065(17) 0.0059(16) 0.0015(16)
C20 0.034(2) 0.027(2) 0.024(2) 0.0009(19) 0.0065(18) 0.0032(18)
C21 0.050(3) 0.020(2) 0.019(2) 0.009(2) 0.0112(19) 0.0018(16)
C22 0.043(3) 0.034(2) 0.022(2) 0.024(2) 0.0138(19) 0.0093(18)
C23 0.024(2) 0.030(2) 0.020(2) 0.0094(17) 0.0070(16) 0.0060(17)
C24 0.0226(19) 0.024(2) 0.0159(18) 0.0071(16) 0.0075(15) 0.0021(15)
C25 0.0203(18) 0.024(2) 0.0173(19) 0.0083(16) 0.0074(15) 0.0034(15)
C26 0.0190(18) 0.025(2) 0.0147(18) 0.0074(16) 0.0073(14) 0.0000(15)
C27 0.0185(18) 0.024(2) 0.0163(18) 0.0064(16) 0.0071(15) -0.0002(15)
C28 0.022(2) 0.029(2) 0.0162(19) 0.0084(17) 0.0030(16) 0.0005(16)
C29 0.020(2) 0.035(2) 0.025(2) 0.0074(18) 0.0004(17) -0.0063(18)
C30 0.022(2) 0.025(2) 0.030(2) 0.0026(17) 0.0072(17) -0.0071(17)
C31 0.022(2) 0.024(2) 0.023(2) 0.0078(17) 0.0101(16) 0.0020(16)
C32 0.0188(19) 0.024(2) 0.0158(18) 0.0038(16) 0.0071(15) -0.0011(15)
C33 0.028(2) 0.022(2) 0.028(2) 0.0074(17) 0.0102(17) 0.0020(17)
C34 0.033(2) 0.024(2) 0.020(2) 0.0082(18) 0.0085(17) 0.0047(16)
C35 0.026(2) 0.025(2) 0.0123(17) 0.0074(16) 0.0069(15) -0.0022(15)
C36 0.024(2) 0.029(2) 0.0148(18) 0.0077(17) 0.0028(15) -0.0013(16)
C37 0.040(2) 0.026(2) 0.0154(19) 0.0028(19) 0.0110(17) -0.0012(16)
C38 0.048(3) 0.027(2) 0.0148(19) 0.016(2) 0.0099(18) 0.0018(16)
C39 0.033(2) 0.033(2) 0.018(2) 0.0184(19) 0.0043(17) 0.0017(17)
C40 0.028(2) 0.030(2) 0.0182(19) 0.0098(18) 0.0081(16) 0.0008(16)
C41 0.0235(19) 0.022(2) 0.0105(16) 0.0065(16) 0.0069(14) 0.0031(14)
C42 0.025(2) 0.026(2) 0.0148(18) 0.0082(17) 0.0061(15) 0.0024(16)
C43 0.025(2) 0.026(2) 0.0193(19) 0.0006(17) 0.0049(16) 0.0032(16)
C44 0.033(2) 0.023(2) 0.0154(19) 0.0011(18) 0.0050(17) 0.0002(16)
C45 0.035(2) 0.025(2) 0.0178(19) 0.0122(18) 0.0091(17) 0.0029(16)
C46 0.0223(19) 0.026(2) 0.0166(18) 0.0068(16) 0.0044(15) 0.0036(16)
C47 0.023(2) 0.022(2) 0.0114(17) 0.0061(16) 0.0055(15) 0.0038(14)
C48 0.0231(19) 0.023(2) 0.0103(16) 0.0056(16) 0.0046(14) 0.0033(14)
C49 0.025(2) 0.0206(19) 0.0093(16) 0.0072(16) 0.0055(14) 0.0020(14)
C50 0.023(2) 0.022(2) 0.0124(17) 0.0066(16) 0.0041(15) 0.0023(14)
C51 0.023(2) 0.022(2) 0.0176(18) 0.0051(16) 0.0035(15) 0.0042(15)
C52 0.024(2) 0.029(2) 0.0187(19) 0.0091(17) 0.0052(16) 0.0058(16)
C53 0.034(2) 0.025(2) 0.0144(18) 0.0150(18) 0.0029(16) 0.0024(16)
C54 0.031(2) 0.023(2) 0.0092(17) 0.0070(17) 0.0029(15) 0.0016(15)
C55 0.025(2) 0.023(2) 0.0083(16) 0.0080(16) 0.0021(15) 0.0024(14)
C56 0.033(2) 0.022(2) 0.0177(19) 0.0058(17) 0.0027(17) -0.0004(16)
C57 0.028(2) 0.019(2) 0.0186(19) 0.0012(16) 0.0037(16) -0.0019(15)
C58 0.0180(18) 0.0196(19) 0.0129(17) 0.0028(15) 0.0013(14) -0.0012(14)
C59 0.0220(19) 0.022(2) 0.0159(18) 0.0011(16) 0.0023(15) -0.0002(15)
C60 0.026(2) 0.022(2) 0.022(2) 0.0050(17) 0.0010(16) 0.0019(16)
C61 0.023(2) 0.024(2) 0.028(2) 0.0079(17) 0.0003(17) -0.0086(17)
C62 0.0212(19) 0.034(2) 0.0176(19) 0.0039(17) 0.0036(15) -0.0080(17)
C63 0.024(2) 0.024(2) 0.0131(17) 0.0028(16) 0.0022(15) 0.0010(15)
C64 0.0184(18) 0.022(2) 0.0193(19) 0.0076(16) 0.0022(15) 0.0043(15)
C65 0.025(2) 0.027(2) 0.0167(19) 0.0071(17) 0.0051(16) 0.0054(16)
C66 0.025(2) 0.026(2) 0.032(2) 0.0044(17) 0.0043(18) 0.0134(18)
C67 0.026(2) 0.019(2) 0.030(2) 0.0042(17) -0.0044(17) 0.0030(17)
C68 0.027(2) 0.027(2) 0.023(2) 0.0099(18) -0.0010(17) -0.0037(17)
C69 0.0212(19) 0.026(2) 0.0197(19) 0.0086(17) 0.0044(15) 0.0017(16)
C70 0.024(2) 0.022(2) 0.0120(17) 0.0052(16) 0.0043(15) 0.0005(15)
C71 0.024(2) 0.0196(19) 0.0095(16) 0.0052(15) 0.0045(14) 0.0002(14)
C72 0.0244(19) 0.0175(19) 0.0078(16) 0.0055(15) 0.0024(14) -0.0007(14)
C73 0.0235(19) 0.0187(19) 0.0087(16) 0.0037(15) 0.0031(14) -0.0005(14)
C74 0.024(2) 0.025(2) 0.0139(18) 0.0078(17) 0.0060(15) 0.0014(15)
C75 0.024(2) 0.027(2) 0.0186(19) 0.0053(17) 0.0057(16) 0.0027(16)
C76 0.032(2) 0.019(2) 0.0140(18) 0.0024(17) 0.0080(16) 0.0016(15)
C77 0.033(2) 0.021(2) 0.0083(17) 0.0095(17) 0.0042(15) 0.0016(14)
C78 0.024(2) 0.0218(19) 0.0074(16) 0.0059(16) 0.0025(14) 0.0023(14)
C79 0.033(2) 0.022(2) 0.021(2) 0.0086(18) 0.0029(17) 0.0046(16)
C80 0.029(2) 0.022(2) 0.019(2) 0.0109(17) 0.0039(16) 0.0048(16)
C81 0.0191(18) 0.021(2) 0.0135(17) 0.0071(15) -0.0002(14) 0.0028(15)
C82 0.0217(19) 0.026(2) 0.0172(19) 0.0093(16) 0.0032(15) -0.0004(16)
C83 0.026(2) 0.030(2) 0.021(2) 0.0052(18) 0.0091(16) 0.0050(17)
C84 0.025(2) 0.022(2) 0.024(2) 0.0049(17) 0.0054(16) 0.0050(16)
C85 0.028(2) 0.020(2) 0.0172(18) 0.0091(17) 0.0005(16) -0.0017(15)
C86 0.0223(19) 0.023(2) 0.0139(18) 0.0063(16) 0.0043(15) 0.0021(15)
C87 0.0206(18) 0.0168(19) 0.0157(18) 0.0030(15) 0.0028(15) -0.0017(15)
C88 0.023(2) 0.023(2) 0.0189(19) 0.0049(16) 0.0053(15) 0.0019(16)
C89 0.027(2) 0.023(2) 0.022(2) 0.0031(17) 0.0005(16) 0.0044(16)
C90 0.028(2) 0.017(2) 0.026(2) 0.0110(17) -0.0047(17) -0.0039(16)
C91 0.034(2) 0.031(2) 0.017(2) 0.0146(19) 0.0005(17) -0.0077(17)
C92 0.028(2) 0.029(2) 0.0123(18) 0.0087(18) 0.0028(15) -0.0032(16)
N1 0.0218(16) 0.0215(17) 0.0127(15) 0.0069(13) 0.0021(12) -0.0003(12)
N2 0.0243(17) 0.0231(17) 0.0142(15) 0.0078(14) 0.0057(13) 0.0030(13)
N3 0.0225(17) 0.0218(17) 0.0131(15) 0.0015(14) 0.0024(13) -0.0001(13)
N4 0.0231(17) 0.0168(16) 0.0140(15) 0.0090(13) 0.0013(13) 0.0018(12)
O1 0.0305(15) 0.0296(15) 0.0134(13) 0.0111(12) -0.0006(11) -0.0023(11)
O2 0.0320(16) 0.0312(16) 0.0148(14) 0.0066(13) 0.0013(12) 0.0019(12)
O3 0.0204(14) 0.0269(15) 0.0198(14) 0.0026(12) 0.0044(11) 0.0019(11)
O4 0.0205(14) 0.0315(16) 0.0237(15) 0.0078(12) 0.0049(12) 0.0057(12)

loop_
_atom_type_symbol
_atom_type_description
_atom_type_scat_dispersion_real
_atom_type_scat_dispersion_imag
_atom_type_scat_source
C C 0.0033 0.0016 'International Tables Vol C Tables 4.2.6.8 and 6.1.1.4'
H H 0.0000 0.0000 'International Tables Vol C Tables 4.2.6.8 and 6.1.1.4'
N N 0.0061 0.0033 'International Tables Vol C Tables 4.2.6.8 and 6.1.1.4'
O O 0.0106 0.0060 'International Tables Vol C Tables 4.2.6.8 and 6.1.1.4'

loop_
_geom_angle_atom_site_label_1
_geom_angle_atom_site_label_2
_geom_angle_atom_site_label_3
_geom_angle
O1 C1 N1 120.1(4)
O1 C1 C2 124.5(4)
N1 C1 C2 115.4(3)
C3 C2 C1 121.6(3)
C3 C2 C12 122.4(3)
C1 C2 C12 116.0(3)
C2 C3 C4 119.9(3)
C2 C3 C18 122.1(3)
C4 C3 C18 118.0(3)
C9 C4 C5 114.8(3)
C9 C4 C3 117.5(3)
C5 C4 C3 127.7(3)
C6 C5 C4 120.5(4)
C6 C5 H5 119.7
C4 C5 H5 119.7
C5 C6 C7 122.0(4)
C5 C6 H6 119.0
C7 C6 H6 119.0
C8 C7 C6 118.4(4)
C8 C7 H7 120.8
C6 C7 H7 120.8
C7 C8 C9 118.1(4)
C7 C8 C10 133.2(4)
C9 C8 C10 108.8(3)
N1 C9 C8 111.9(3)
N1 C9 C4 122.0(3)
C8 C9 C4 126.1(3)
C8 C10 C11 104.1(3)
C8 C10 H10A 110.9
C11 C10 H10A 110.9
C8 C10 H10B 110.9
C11 C10 H10B 110.9
H10A C10 H10B 108.9
N1 C11 C10 104.4(3)
N1 C11 H11A 110.9
C10 C11 H11A 110.9
N1 C11 H11B 110.9
C10 C11 H11B 110.9
H11A C11 H11B 108.9
C17 C12 C13 118.7(4)
C17 C12 C2 120.3(3)
C13 C12 C2 121.0(3)
C14 C13 C12 120.6(4)
C14 C13 H13 119.7
C12 C13 H13 119.7
C15 C14 C13 120.0(4)
C15 C14 H14 120.0
C13 C14 H14 120.0
C14 C15 C16 120.2(4)
C14 C15 H15 119.9
C16 C15 H15 119.9
C15 C16 C17 119.5(4)
C15 C16 H16 120.3
C17 C16 H16 120.3
C16 C17 C12 121.0(4)
C16 C17 H17 119.5
C12 C17 H17 119.5
C19 C18 C23 118.7(4)
C19 C18 C3 120.2(3)
C23 C18 C3 121.1(3)
C20 C19 C18 120.4(4)
C20 C19 H19 119.8
C18 C19 H19 119.8
C19 C20 C21 120.4(4)
C19 C20 H20 119.8
C21 C20 H20 119.8
C22 C21 C20 119.8(4)
C22 C21 H21 120.1
C20 C21 H21 120.1
C21 C22 C23 120.3(4)
C21 C22 H22 119.9
C23 C22 H22 119.9
C22 C23 C18 120.5(4)
C22 C23 H23 119.8
C18 C23 H23 119.8
O2 C24 N2 120.0(4)
O2 C24 C25 124.6(4)
N2 C24 C25 115.4(3)
C26 C25 C24 121.7(4)
C26 C25 C41 123.0(3)
C24 C25 C41 115.3(3)
C25 C26 C27 120.1(3)
C25 C26 C35 120.8(3)
C27 C26 C35 119.1(3)
C32 C27 C28 115.2(3)
C32 C27 C26 116.7(3)
C28 C27 C26 128.0(4)
C29 C28 C27 119.9(4)
C29 C28 H28 120.1
C27 C28 H28 120.1
C28 C29 C30 122.9(4)
C28 C29 H29 118.6
C30 C29 H29 118.6
C31 C30 C29 118.3(4)
C31 C30 H30 120.8
C29 C30 H30 120.8
C30 C31 C32 117.7(4)
C30 C31 C33 132.8(4)
C32 C31 C33 109.4(3)
N2 C32 C31 111.5(3)
N2 C32 C27 122.5(3)
C31 C32 C27 125.9(3)
C31 C33 C34 103.6(3)
C31 C33 H33A 111.0
C34 C33 H33A 111.0
C31 C33 H33B 111.0
C34 C33 H33B 111.0
H33A C33 H33B 109.0
N2 C34 C33 104.5(3)
N2 C34 H34A 110.9
C33 C34 H34A 110.9
N2 C34 H34B 110.9
C33 C34 H34B 110.9
H34A C34 H34B 108.9
C36 C35 C40 118.5(4)
C36 C35 C26 120.2(3)
C40 C35 C26 121.3(4)
C37 C36 C35 120.8(4)
C37 C36 H36 119.6
C35 C36 H36 119.6
C36 C37 C38 120.1(4)
C36 C37 H37 120.0
C38 C37 H37 120.0
C39 C38 C37 119.9(4)
C39 C38 H38 120.0
C37 C38 H38 120.0
C38 C39 C40 120.0(4)
C38 C39 H39 120.0
C40 C39 H39 120.0
C39 C40 C35 120.6(4)
C39 C40 H40 119.7
C35 C40 H40 119.7
C42 C41 C46 118.2(3)
C42 C41 C25 121.1(3)
C46 C41 C25 120.7(3)
C43 C42 C41 120.8(4)
C43 C42 H42 119.6
C41 C42 H42 119.6
C44 C43 C42 120.3(4)
C44 C43 H43 119.8
C42 C43 H43 119.8
C43 C44 C45 119.8(4)
C43 C44 H44 120.1
C45 C44 H44 120.1
C44 C45 C46 119.8(4)
C44 C45 H45 120.1
C46 C45 H45 120.1
C45 C46 C41 121.0(4)
C45 C46 H46 119.5
C41 C46 H46 119.5
O3 C47 N3 121.3(3)
O3 C47 C48 124.6(3)
N3 C47 C48 114.1(3)
C49 C48 C47 122.7(3)
C49 C48 C58 121.8(3)
C47 C48 C58 115.5(3)
C48 C49 C50 119.9(3)
C48 C49 C64 121.8(3)
C50 C49 C64 118.3(3)
C55 C50 C51 116.0(3)
C55 C50 C49 116.2(3)
C51 C50 C49 127.9(3)
C52 C51 C50 120.4(4)
C52 C51 H51 119.8
C50 C51 H51 119.8
C51 C52 C53 121.6(4)
C51 C52 H52 119.2
C53 C52 H52 119.2
C54 C53 C52 119.2(4)
C54 C53 H53 120.4
C52 C53 H53 120.4
C53 C54 C55 118.0(4)
C53 C54 C56 133.9(4)
C55 C54 C56 108.1(4)
N3 C55 C50 123.2(3)
N3 C55 C54 112.0(3)
C50 C55 C54 124.8(4)
C54 C56 C57 103.8(3)
C54 C56 H56A 111.0
C57 C56 H56A 111.0
C54 C56 H56B 111.0
C57 C56 H56B 111.0
H56A C56 H56B 109.0
N3 C57 C56 103.8(3)
N3 C57 H57A 111.0
C56 C57 H57A 111.0
N3 C57 H57B 111.0
C56 C57 H57B 111.0
H57A C57 H57B 109.0
C59 C58 C63 118.2(4)
C59 C58 C48 120.9(3)
C63 C58 C48 120.9(3)
C60 C59 C58 120.9(4)
C60 C59 H59 119.5
C58 C59 H59 119.5
C61 C60 C59 119.8(4)
C61 C60 H60 120.1
C59 C60 H60 120.1
C62 C61 C60 119.8(4)
C62 C61 H61 120.1
C60 C61 H61 120.1
C63 C62 C61 120.7(4)
C63 C62 H62 119.6
C61 C62 H62 119.6
C62 C63 C58 120.6(4)
C62 C63 H63 119.7
C58 C63 H63 119.7
C69 C64 C65 118.5(4)
C69 C64 C49 120.2(3)
C65 C64 C49 121.2(4)
C66 C65 C64 120.7(4)
C66 C65 H65 119.7
C64 C65 H65 119.7
C65 C66 C67 120.2(4)
C65 C66 H66 119.9
C67 C66 H66 119.9
C66 C67 C68 119.7(4)
C66 C67 H67 120.1
C68 C67 H67 120.1
C69 C68 C67 120.2(4)
C69 C68 H68 119.9
C67 C68 H68 119.9
C68 C69 C64 120.7(4)
C68 C69 H69 119.7
C64 C69 H69 119.7
O4 C70 N4 121.5(4)
O4 C70 C71 124.3(3)
N4 C70 C71 114.2(3)
C72 C71 C70 122.2(3)
C72 C71 C81 121.2(3)
C70 C71 C81 116.5(3)
C71 C72 C73 120.3(3)
C71 C72 C87 122.0(3)
C73 C72 C87 117.6(3)
C78 C73 C74 115.8(3)
C78 C73 C72 116.5(3)
C74 C73 C72 127.6(4)
C75 C74 C73 120.5(4)
C75 C74 H74 119.8
C73 C74 H74 119.8
C74 C75 C76 121.4(4)
C74 C75 H75 119.3
C76 C75 H75 119.3
C77 C76 C75 119.3(4)
C77 C76 H76 120.4
C75 C76 H76 120.4
C76 C77 C78 118.0(4)
C76 C77 C79 133.7(4)
C78 C77 C79 108.4(3)
N4 C78 C73 122.6(3)
N4 C78 C77 112.4(3)
C73 C78 C77 125.0(4)
C77 C79 C80 104.3(3)
C77 C79 H79A 110.9
C80 C79 H79A 110.9
C77 C79 H79B 110.9
C80 C79 H79B 110.9
H79A C79 H79B 108.9
N4 C80 C79 104.3(3)
N4 C80 H80A 110.9
C79 C80 H80A 110.9
N4 C80 H80B 110.9
C79 C80 H80B 110.9
H80A C80 H80B 108.9
C82 C81 C86 118.0(4)
C82 C81 C71 121.7(3)
C86 C81 C71 120.3(3)
C83 C82 C81 120.8(4)
C83 C82 H82 119.6
C81 C82 H82 119.6
C82 C83 C84 120.6(4)
C82 C83 H83 119.7
C84 C83 H83 119.7
C83 C84 C85 119.5(4)
C83 C84 H84 120.3
C85 C84 H84 120.3
C86 C85 C84 119.8(4)
C86 C85 H85 120.1
C84 C85 H85 120.1
C85 C86 C81 121.2(4)
C85 C86 H86 119.4
C81 C86 H86 119.4
C92 C87 C88 118.8(4)
C92 C87 C72 121.2(3)
C88 C87 C72 119.9(3)
C89 C88 C87 120.5(4)
C89 C88 H88 119.7
C87 C88 H88 119.7
C88 C89 C90 120.0(4)
C88 C89 H89 120.0
C90 C89 H89 120.0
C91 C90 C89 119.9(4)
C91 C90 H90 120.1
C89 C90 H90 120.1
C92 C91 C90 120.2(4)
C92 C91 H91 119.9
C90 C91 H91 119.9
C91 C92 C87 120.5(4)
C91 C92 H92 119.7
C87 C92 H92 119.7
C1 N1 C9 123.6(3)
C1 N1 C11 125.6(3)
C9 N1 C11 110.7(3)
C24 N2 C32 123.5(3)
C24 N2 C34 125.7(3)
C32 N2 C34 110.8(3)
C47 N3 C55 123.6(3)
C47 N3 C57 125.6(3)
C55 N3 C57 110.0(3)
C70 N4 C78 124.1(3)
C70 N4 C80 125.4(3)
C78 N4 C80 110.4(3)

loop_
_geom_bond_atom_site_label_1
_geom_bond_atom_site_label_2
_geom_bond_distance
C1 O1 1.239(5)
C1 N1 1.363(5)
C1 C2 1.479(5)
C2 C3 1.378(5)
C2 C12 1.495(5)
C3 C4 1.444(5)
C3 C18 1.493(5)
C4 C9 1.384(5)
C4 C5 1.415(5)
C5 C6 1.380(6)
C5 H5 0.95
C6 C7 1.411(6)
C6 H6 0.95
C7 C8 1.376(5)
C7 H7 0.95
C8 C9 1.383(5)
C8 C10 1.518(5)
C9 N1 1.382(5)
C10 C11 1.552(6)
C10 H10A 0.99
C10 H10B 0.99
C11 N1 1.474(5)
C11 H11A 0.99
C11 H11B 0.99
C12 C17 1.393(5)
C12 C13 1.397(5)
C13 C14 1.392(6)
C13 H13 0.95
C14 C15 1.384(6)
C14 H14 0.95
C15 C16 1.392(6)
C15 H15 0.95
C16 C17 1.393(6)
C16 H16 0.95
C17 H17 0.95
C18 C19 1.396(5)
C18 C23 1.397(5)
C19 C20 1.384(6)
C19 H19 0.95
C20 C21 1.385(6)
C20 H20 0.95
C21 C22 1.379(6)
C21 H21 0.95
C22 C23 1.388(6)
C22 H22 0.95
C23 H23 0.95
C24 O2 1.237(5)
C24 N2 1.363(5)
C24 C25 1.476(5)
C25 C26 1.381(5)
C25 C41 1.489(5)
C26 C27 1.448(5)
C26 C35 1.493(5)
C27 C32 1.391(5)
C27 C28 1.414(5)
C28 C29 1.379(6)
C28 H28 0.95
C29 C30 1.403(6)
C29 H29 0.95
C30 C31 1.384(6)
C30 H30 0.95
C31 C32 1.384(5)
C31 C33 1.516(6)
C32 N2 1.382(5)
C33 C34 1.558(6)
C33 H33A 0.99
C33 H33B 0.99
C34 N2 1.477(5)
C34 H34A 0.99
C34 H34B 0.99
C35 C36 1.397(6)
C35 C40 1.398(6)
C36 C37 1.378(6)
C36 H36 0.95
C37 C38 1.391(6)
C37 H37 0.95
C38 C39 1.382(6)
C38 H38 0.95
C39 C40 1.388(6)
C39 H39 0.95
C40 H40 0.95
C41 C42 1.393(5)
C41 C46 1.396(5)
C42 C43 1.389(5)
C42 H42 0.95
C43 C44 1.381(6)
C43 H43 0.95
C44 C45 1.384(6)
C44 H44 0.95
C45 C46 1.394(6)
C45 H45 0.95
C46 H46 0.95
C47 O3 1.233(5)
C47 N3 1.371(5)
C47 C48 1.478(5)
C48 C49 1.372(5)
C48 C58 1.488(5)
C49 C50 1.451(5)
C49 C64 1.489(5)
C50 C55 1.384(5)
C50 C51 1.412(5)
C51 C52 1.377(6)
C51 H51 0.95
C52 C53 1.409(6)
C52 H52 0.95
C53 C54 1.372(6)
C53 H53 0.95
C54 C55 1.395(5)
C54 C56 1.512(6)
C55 N3 1.375(5)
C56 C57 1.553(6)
C56 H56A 0.99
C56 H56B 0.99
C57 N3 1.480(5)
C57 H57A 0.99
C57 H57B 0.99
C58 C59 1.396(5)
C58 C63 1.403(5)
C59 C60 1.395(6)
C59 H59 0.95
C60 C61 1.386(6)
C60 H60 0.95
C61 C62 1.382(6)
C61 H61 0.95
C62 C63 1.380(6)
C62 H62 0.95
C63 H63 0.95
C64 C69 1.399(5)
C64 C65 1.399(5)
C65 C66 1.384(6)
C65 H65 0.95
C66 C67 1.386(6)
C66 H66 0.95
C67 C68 1.391(6)
C67 H67 0.95
C68 C69 1.383(6)
C68 H68 0.95
C69 H69 0.95
C70 O4 1.232(5)
C70 N4 1.369(5)
C70 C71 1.484(5)
C71 C72 1.371(5)
C71 C81 1.488(5)
C72 C73 1.444(5)
C72 C87 1.493(5)
C73 C78 1.390(5)
C73 C74 1.409(5)
C74 C75 1.381(5)
C74 H74 0.95
C75 C76 1.413(6)
C75 H75 0.95
C76 C77 1.373(6)
C76 H76 0.95
C77 C78 1.391(5)
C77 C79 1.515(6)
C78 N4 1.374(5)
C79 C80 1.553(6)
C79 H79A 0.99
C79 H79B 0.99
C80 N4 1.481(5)
C80 H80A 0.99
C80 H80B 0.99
C81 C82 1.399(5)
C81 C86 1.399(5)
C82 C83 1.380(6)
C82 H82 0.95
C83 C84 1.384(6)
C83 H83 0.95
C84 C85 1.395(6)
C84 H84 0.95
C85 C86 1.384(5)
C85 H85 0.95
C86 H86 0.95
C87 C92 1.391(5)
C87 C88 1.396(5)
C88 C89 1.383(6)
C88 H88 0.95
C89 C90 1.386(6)
C89 H89 0.95
C90 C91 1.384(6)
C90 H90 0.95
C91 C92 1.381(6)
C91 H91 0.95
C92 H92 0.95
